data_4515787
loop_
_publ_author_name
'Messinis, Antonis M.'
'Wright, William R. H.'
'Batsanov, Andrei S.'
'Howard, Judith A. K.'
'Hanton, Martin J.'
'Dyer, Philip W.'

_publ_section_title
;
 Exploration of Homogeneous Ethylene Dimerization Mediated by Tungsten
 Mono(imido) Complexes
;
_journal_issue 12
_journal_name_full 'ACS Catalysis'
_journal_page_first 11235
_journal_paper_doi 10.1021/acscatal.8b02201
_journal_volume 8
_journal_year 2018
_chemical_formula_moiety 'C21 H45 Cl N P3 W'
_chemical_formula_sum 'C21 H45 Cl N P3 W'
_chemical_formula_weight 623.79
_space_group_crystal_system orthorhombic
_space_group_IT_number 62
_space_group_name_Hall '-P 2ac 2n'
_space_group_name_H-M_alt 'P n m a'
_atom_sites_solution_hydrogens geom
_atom_sites_solution_primary heavy
_atom_sites_solution_secondary difmap
_audit_creation_date 2016-11-30
_audit_creation_method
;
Olex2 1.2-beta
(compiled 2016.11.30 svn.r3356 for OlexSys, GUI svn.r5269)
;
_cell_angle_alpha 90
_cell_angle_beta 90
_cell_angle_gamma 90
_cell_formula_units_Z 4
_cell_length_a 15.7347(5)
_cell_length_b 13.6973(4)
_cell_length_c 12.7686(4)
_cell_measurement_reflns_used 18327
_cell_measurement_temperature 120(2)
_cell_measurement_theta_max 32.3027
_cell_measurement_theta_min 2.5837
_cell_volume 2751.93(15)
_computing_cell_refinement
; CrysAlisPro, Agilent Technologies, Version 1.171.35.15 
(release 03-08-2011 CrysAlis171 .NET) (compiled Aug 3 2011,13:03:54)
;
_computing_data_collection
; CrysAlisPro, Agilent Technologies, Version 1.171.35.15 
(release 03-08-2011 CrysAlis171 .NET) (compiled Aug 3 2011,13:03:54)
;
_computing_data_reduction 'CrysAlisPro, Agilent Technologies, Version 1.171.35.15 (2011)'
_computing_molecular_graphics 'Olex2 (Dolomanov et al., 2009)'
_computing_publication_material 'Olex2 (Dolomanov et al., 2009)'
_computing_structure_refinement 'ShelXL 2014/7 multi-CPU version (Sheldrick, 2015)'
_computing_structure_solution 'SHELXS 2013/1 (Sheldrick, 2008)'
_diffrn_ambient_temperature 120
_diffrn_detector_area_resol_mean 16.15
_diffrn_detector_type 'Sapphire3 CCD area detector'
_diffrn_measured_fraction_theta_full 0.998
_diffrn_measured_fraction_theta_max 0.948
_diffrn_measurement_details
;
#__ type_ start__ end____ width___ exp.time_
  1 omega  -98.00  -35.90   0.3000    2.6700
omega____ theta____ kappa____ phi______ frames
    -      -25.3968  -38.0000  -60.0000 207

#__ type_ start__ end____ width___ exp.time_
  2 omega  -43.00   42.20   0.3000    2.6700
omega____ theta____ kappa____ phi______ frames
    -      -25.3968   38.0000  120.0000 284

#__ type_ start__ end____ width___ exp.time_
  3 omega  -89.00  -62.00   0.3000    2.6700
omega____ theta____ kappa____ phi______ frames
    -      -25.3968 -162.0000  -64.0000 90

#__ type_ start__ end____ width___ exp.time_
  4 omega   44.00   91.10   0.3000    2.6700
omega____ theta____ kappa____ phi______ frames
    -       26.1780 -138.0000 -170.0000 157

#__ type_ start__ end____ width___ exp.time_
  5 omega   63.00   91.80   0.3000    2.6700
omega____ theta____ kappa____ phi______ frames
    -       26.1780 -162.0000  -64.0000 96

#__ type_ start__ end____ width___ exp.time_
  6 omega  -38.00   19.00   0.3000    2.6700
omega____ theta____ kappa____ phi______ frames
    -       26.1780  -57.0000 -150.0000 190

#__ type_ start__ end____ width___ exp.time_
  7 omega  -96.00    3.90   0.3000    2.6700
omega____ theta____ kappa____ phi______ frames
    -      -25.3968  -77.0000  150.0000 333

#__ type_ start__ end____ width___ exp.time_
  8 omega  -98.00   -1.10   0.3000    2.6700
omega____ theta____ kappa____ phi______ frames
    -      -25.3968  -38.0000    0.0000 323

#__ type_ start__ end____ width___ exp.time_
  9 omega  -94.00   -4.00   0.3000    2.6700
omega____ theta____ kappa____ phi______ frames
    -      -25.3968  -57.0000 -150.0000 300

#__ type_ start__ end____ width___ exp.time_
 10 omega  -47.00   43.00   0.3000    2.6700
omega____ theta____ kappa____ phi______ frames
    -      -25.3968   57.0000  -60.0000 300

#__ type_ start__ end____ width___ exp.time_
 11 omega   53.00  101.90   0.3000    2.6700
omega____ theta____ kappa____ phi______ frames
    -       26.1780 -179.0000   60.0000 163

#__ type_ start__ end____ width___ exp.time_
 12 omega  -43.00   35.00   0.3000    2.6700
omega____ theta____ kappa____ phi______ frames
    -       26.1780  -57.0000    0.0000 260
;
_diffrn_measurement_device_type 'Agilent Technologies, Gemini S Ultra kappa-diffractometer'
_diffrn_measurement_method '\w scans'
_diffrn_orient_matrix_UB_11 0.0054164000
_diffrn_orient_matrix_UB_12 -0.0287139000
_diffrn_orient_matrix_UB_13 -0.0395797000
_diffrn_orient_matrix_UB_21 0.0049671000
_diffrn_orient_matrix_UB_22 -0.0342011000
_diffrn_orient_matrix_UB_23 0.0333938000
_diffrn_orient_matrix_UB_31 -0.0550690000
_diffrn_orient_matrix_UB_32 -0.0060629000
_diffrn_orient_matrix_UB_33 -0.0008778000
_diffrn_radiation_monochromator graphite
_diffrn_radiation_type 'Mo K\a'
_diffrn_radiation_wavelength 0.71073
_diffrn_reflns_av_R_equivalents 0.0804
_diffrn_reflns_av_unetI/netI 0.0330
_diffrn_reflns_Laue_measured_fraction_full 0.998
_diffrn_reflns_Laue_measured_fraction_max 0.948
_diffrn_reflns_limit_h_max 23
_diffrn_reflns_limit_h_min -23
_diffrn_reflns_limit_k_max 20
_diffrn_reflns_limit_k_min -20
_diffrn_reflns_limit_l_max 18
_diffrn_reflns_limit_l_min -19
_diffrn_reflns_number 51754
_diffrn_reflns_point_group_measured_fraction_full 0.998
_diffrn_reflns_point_group_measured_fraction_max 0.948
_diffrn_reflns_theta_full 30.000
_diffrn_reflns_theta_max 32.376
_diffrn_reflns_theta_min 2.974
_diffrn_source 'Enhance (Mo) X-ray Source'
_diffrn_standards_number 0
_exptl_absorpt_coefficient_mu 4.476
_exptl_absorpt_correction_T_max 1.00000
_exptl_absorpt_correction_T_min 0.73989
_exptl_absorpt_correction_type multi-scan
_exptl_absorpt_process_details
;
CrysAlisPro, Agilent Technologies,
Version 1.171.35.15 (release 03-08-2011 CrysAlis171 .NET)
(compiled Aug  3 2011,13:03:54)
Empirical absorption correction using spherical harmonics,
 implemented in SCALE3 ABSPACK scaling algorithm.
;
_exptl_crystal_colour 'greenish black'
_exptl_crystal_density_diffrn 1.506
_exptl_crystal_description brick
_exptl_crystal_F_000 1256
_exptl_crystal_size_max 0.38
_exptl_crystal_size_mid 0.319
_exptl_crystal_size_min 0.313
_refine_diff_density_max 4.043
_refine_diff_density_min -5.494
_refine_diff_density_rms 0.252
_refine_ls_extinction_method none
_refine_ls_goodness_of_fit_ref 1.386
_refine_ls_hydrogen_treatment constr
_refine_ls_matrix_type full
_refine_ls_number_parameters 184
_refine_ls_number_reflns 4846
_refine_ls_number_restraints 150
_refine_ls_restrained_S_all 1.368
_refine_ls_R_factor_all 0.0577
_refine_ls_R_factor_gt 0.0545
_refine_ls_shift/su_max 0.000
_refine_ls_shift/su_mean 0.000
_refine_ls_structure_factor_coef Fsqd
_refine_ls_weighting_details 'w=1/[\s^2^(Fo^2^)+41.7180P] where P=(Fo^2^+2Fc^2^)/3'
_refine_ls_weighting_scheme calc
_refine_ls_wR_factor_gt 0.1297
_refine_ls_wR_factor_ref 0.1311
_reflns_Friedel_coverage 0.000
_reflns_number_gt 4561
_reflns_number_total 4846
_reflns_threshold_expression 'I > 2\s(I)'
_cod_data_source_file cs8b02201_si_002.cif
_cod_data_source_block 5
_cod_database_code 4515787
_shelx_space_group_comment
;
The symmetry employed for this shelxl refinement is uniquely defined
by the following loop, which should always be used as a source of
symmetry information in preference to the above space-group names.
They are only intended as comments.
;
_reflns_odcompleteness_completeness 99.84
_reflns_odcompleteness_iscentric 1
_reflns_odcompleteness_theta 29.97
_olex2_refinement_description
;
1. Fixed Uiso
 At 1.2 times of:
  All C(H) groups, All W(H) groups
 At 1.5 times of:
  All C(H,H) groups, All C(H,H,H) groups
2. Uiso/Uaniso restraints and constraints
Uanis(C14A) = Uanis(C14B)
3. Rigid body (RIGU) restrains
 All non-hydrogen atoms
 with sigma for 1-2 distances of 0.004 and sigma for 1-3 distances of 0.004
4. Others
 Uiso(H8A)=Uiso(H8B)=Uiso(H8C)=FVAR(1)
 Uiso(H10A)=Uiso(H10B)=Uiso(H10C)=FVAR(2)
 Fixed Sof: P2B(0.25) C11B(0.5) H11A(0.5) H11B(0.5) H11C(0.5) C12B(0.5)
 H12A(0.5) H12B(0.5) H12C(0.5) C13B(0.5) H13A(0.5) H13B(0.5) H13C(0.5)
 C14B(0.25) H14A(0.5) H14B(0.25) C15B(0.5) H15A(0.5) H15B(0.5) H15C(0.5)
 P2A(0.25) C11A(0.5) H11D(0.5) H11E(0.5) H11F(0.5) C12A(0.5) H12D(0.5)
 H12E(0.5) H12F(0.5) C13A(0.5) H13D(0.5) H13E(0.5) H13F(0.5) C14A(0.25)
 H14C(0.5) H14D(0.25) C15A(0.5) H15D(0.5) H15E(0.5) H15F(0.5)
5.a Riding coordinates:
 W(H0), C11B(H11A,H11B,H11C), C12B(H12A,H12B,H12C), C13B(H13A,H13B,H13C),
 C14B(H14A,H14B), C15B(H15A,H15B,H15C), C11A(H11D,H11E,H11F), C12A(H12D,H12E,
 H12F), C13A(H13D,H13E,H13F), C14A(H14C,H14D), C15A(H15D,H15E,H15F)
5.b Ternary CH refined with riding coordinates:
 C7(H7), C9(H9)
5.c Aromatic/amide H refined with riding coordinates:
 C3(H3), C4(H4), C5(H5)
5.d Idealised Me refined as rotating group:
 C8(H8A,H8B,H8C), C10(H10A,H10B,H10C)
;

loop_
_space_group_symop_operation_xyz
'x, y, z'
'-x+1/2, -y, z+1/2'
'x+1/2, -y+1/2, -z+1/2'
'-x, y+1/2, -z'
'-x, -y, -z'
'x-1/2, y, -z-1/2'
'-x-1/2, y-1/2, z-1/2'
'x, -y-1/2, z'

loop_
_atom_site_label
_atom_site_type_symbol
_atom_site_fract_x
_atom_site_fract_y
_atom_site_fract_z
_atom_site_U_iso_or_equiv
_atom_site_adp_type
_atom_site_occupancy
_atom_site_site_symmetry_order
_atom_site_calc_flag
_atom_site_refinement_flags_posn
_atom_site_refinement_flags_adp
_atom_site_refinement_flags_occupancy
_atom_site_disorder_assembly
_atom_site_disorder_group
W W 0.26291(2) 0.7500 0.81889(3) 0.01272(9) Uani 1 2 d S TU P A .
H0 H 0.3646 0.7500 0.8209 0.015 Uiso 1 2 d RS T P A .
Cl Cl 0.31801(16) 0.7500 0.63269(17) 0.0225(4) Uani 1 2 d S TU P A .
P1 P 0.27869(12) 0.92900(12) 0.80847(14) 0.0221(3) Uani 1 1 d . U . . .
P2B P 0.1135(4) 0.7500 0.7331(5) 0.0176(11) Uiso 0.5 2 d S TU P A 2
N N 0.2342(5) 0.7500 0.9533(6) 0.0152(12) Uani 1 2 d S TU P A .
C1 C 0.2240(6) 0.7500 1.0617(7) 0.0180(14) Uani 1 2 d S TU P . .
C2 C 0.1447(6) 0.7500 1.1060(7) 0.0186(15) Uani 1 2 d S TU P A .
C3 C 0.1342(7) 0.7500 1.2152(7) 0.0227(17) Uani 1 2 d S TU P . .
H3 H 0.0786 0.7500 1.2443 0.027 Uiso 1 2 calc RS T P A .
C4 C 0.2039(7) 0.7500 1.2802(8) 0.0246(17) Uani 1 2 d S TU P A .
H4 H 0.1960 0.7500 1.3539 0.029 Uiso 1 2 calc RS T P . .
C5 C 0.2869(7) 0.7500 1.2386(7) 0.0224(17) Uani 1 2 d S TU P . .
H5 H 0.3351 0.7500 1.2833 0.027 Uiso 1 2 calc RS T P A .
C6 C 0.2964(7) 0.7500 1.1301(7) 0.0220(16) Uani 1 2 d S TU P A .
C7 C 0.0630(7) 0.7500 1.0394(8) 0.0275(19) Uani 1 2 d S TU P . .
H7 H 0.0811 0.7500 0.9643 0.033 Uiso 1 2 calc RS T P A .
C8 C 0.0096(6) 0.8422(7) 1.0561(7) 0.041(2) Uani 1 1 d . U . . .
H8A H -0.0105 0.8443 1.1288 0.047(18) Uiso 1 1 calc GR . . . .
H8B H -0.0393 0.8412 1.0086 0.047(18) Uiso 1 1 calc GR . . . .
H8C H 0.0444 0.9000 1.0417 0.047(18) Uiso 1 1 calc GR . . . .
C9 C 0.3872(7) 0.7500 1.0862(8) 0.0246(18) Uani 1 2 d S TU P . .
H9 H 0.3839 0.7500 1.0080 0.029 Uiso 1 2 calc RS T P A .
C10 C 0.4351(6) 0.8417(6) 1.1211(7) 0.0355(17) Uani 1 1 d . U . . .
H10A H 0.4365 0.8444 1.1977 0.050(18) Uiso 1 1 calc GR . . . .
H10B H 0.4060 0.8997 1.0939 0.050(18) Uiso 1 1 calc GR . . . .
H10C H 0.4933 0.8396 1.0938 0.050(18) Uiso 1 1 calc GR . . . .
C11B C 0.2185(13) 0.9978(12) 0.8952(14) 0.033(3) Uani 0.5 1 d . U . B 2
H11A H 0.1593 0.9867 0.8813 0.050 Uiso 0.5 1 d R . . B 2
H11B H 0.2313 1.0657 0.8857 0.050 Uiso 0.5 1 d R . . B 2
H11C H 0.2312 0.9791 0.9660 0.050 Uiso 0.5 1 d R . . B 2
C12B C 0.2557(12) 0.9869(10) 0.6784(12) 0.029(3) Uani 0.5 1 d . U . B 2
H12A H 0.2917 0.9576 0.6264 0.043 Uiso 0.5 1 d R . . B 2
H12B H 0.2676 1.0556 0.6825 0.043 Uiso 0.5 1 d R . . B 2
H12C H 0.1973 0.9774 0.6593 0.043 Uiso 0.5 1 d R . . B 2
C13B C 0.3885(11) 0.9714(13) 0.8232(17) 0.041(4) Uani 0.5 1 d . U . B 2
H13A H 0.4074 0.9542 0.8923 0.062 Uiso 0.5 1 d R . . B 2
H13B H 0.3907 1.0410 0.8149 0.062 Uiso 0.5 1 d R . . B 2
H13C H 0.4248 0.9411 0.7723 0.062 Uiso 0.5 1 d R . . B 2
C14B C 0.1081(15) 0.7500 0.5891(15) 0.033(4) Uani 0.5 2 d S TU P A 2
H14A H 0.1373 0.8085 0.5634 0.050 Uiso 0.5 1 d R . . A 2
H14B H 0.0493 0.7500 0.5637 0.050 Uiso 0.5 2 d RS T P A 2
C15B C 0.0432(9) 0.8521(10) 0.7601(13) 0.027(3) Uani 0.5 1 d . U . A 2
H15A H 0.0436 0.8662 0.8337 0.040 Uiso 0.5 1 d R . . A 2
H15B H -0.0137 0.8365 0.7384 0.040 Uiso 0.5 1 d R . . A 2
H15C H 0.0630 0.9081 0.7220 0.040 Uiso 0.5 1 d R . . A 2
P2A P 0.1324(4) 0.7500 0.7117(5) 0.0207(12) Uiso 0.5 2 d S TU P A 1
C11A C 0.1834(11) 0.9980(12) 0.8642(12) 0.026(3) Uani 0.5 1 d . U . B 1
H11D H 0.1354 0.9898 0.8186 0.039 Uiso 0.5 1 d R . . B 1
H11E H 0.1979 1.0660 0.8684 0.039 Uiso 0.5 1 d R . . B 1
H11F H 0.1695 0.9741 0.9328 0.039 Uiso 0.5 1 d R . . B 1
C12A C 0.3063(12) 0.9870(10) 0.6930(12) 0.029(3) Uani 0.5 1 d . U . B 1
H12D H 0.3612 0.9637 0.6720 0.043 Uiso 0.5 1 d R . . B 1
H12E H 0.3088 1.0562 0.7047 0.043 Uiso 0.5 1 d R . . B 1
H12F H 0.2656 0.9732 0.6390 0.043 Uiso 0.5 1 d R . . B 1
C13A C 0.3581(10) 0.9834(11) 0.9014(12) 0.029(3) Uani 0.5 1 d . U . B 1
H13D H 0.3360 0.9807 0.9714 0.043 Uiso 0.5 1 d R . . B 1
H13E H 0.3695 1.0501 0.8829 0.043 Uiso 0.5 1 d R . . B 1
H13F H 0.4098 0.9463 0.8976 0.043 Uiso 0.5 1 d R . . B 1
C14A C 0.0309(14) 0.7500 0.7810(16) 0.033(4) Uani 0.5 2 d S TU P A 1
H14C H 0.0265 0.8081 0.8255 0.050 Uiso 0.5 1 d R . . A 1
H14D H -0.0150 0.7500 0.7291 0.050 Uiso 0.5 2 d RS T P A 1
C15A C 0.1169(12) 0.8517(14) 0.6191(13) 0.039(4) Uani 0.5 1 d . U . A 1
H15D H 0.1144 0.9117 0.6579 0.058 Uiso 0.5 1 d R . . A 1
H15E H 0.0647 0.8427 0.5814 0.058 Uiso 0.5 1 d R . . A 1
H15F H 0.1635 0.8542 0.5706 0.058 Uiso 0.5 1 d R . . A 1

loop_
_atom_site_aniso_label
_atom_site_aniso_U_11
_atom_site_aniso_U_22
_atom_site_aniso_U_33
_atom_site_aniso_U_23
_atom_site_aniso_U_13
_atom_site_aniso_U_12
W 0.01577(15) 0.01114(14) 0.01123(14) 0.000 0.00248(11) 0.000
Cl 0.0299(11) 0.0232(10) 0.0145(9) 0.000 0.0083(8) 0.000
P1 0.0292(9) 0.0127(7) 0.0245(8) 0.0029(6) -0.0002(7) -0.0017(6)
N 0.019(3) 0.008(3) 0.018(3) 0.000 0.001(2) 0.000
C1 0.030(3) 0.009(3) 0.015(3) 0.000 0.005(2) 0.000
C2 0.026(3) 0.014(3) 0.016(3) 0.000 0.006(2) 0.000
C3 0.030(4) 0.020(4) 0.018(3) 0.000 0.006(3) 0.000
C4 0.039(4) 0.017(4) 0.018(3) 0.000 0.002(3) 0.000
C5 0.031(4) 0.021(4) 0.015(3) 0.000 0.007(3) 0.000
C6 0.036(4) 0.016(4) 0.014(3) 0.000 0.006(3) 0.000
C7 0.030(4) 0.037(5) 0.016(4) 0.000 0.006(3) 0.000
C8 0.039(4) 0.051(5) 0.033(4) -0.001(4) 0.004(4) 0.013(4)
C9 0.027(4) 0.031(4) 0.015(4) 0.000 0.000(3) 0.000
C10 0.034(4) 0.038(4) 0.034(4) 0.003(3) 0.001(3) -0.008(3)
C11B 0.051(8) 0.018(6) 0.031(7) -0.003(5) 0.005(6) 0.002(6)
C12B 0.047(8) 0.014(5) 0.024(5) 0.006(4) 0.004(5) 0.001(6)
C13B 0.040(6) 0.030(7) 0.054(9) 0.012(7) -0.007(6) -0.009(5)
C14B 0.030(8) 0.058(10) 0.012(6) 0.000 -0.014(6) 0.000
C15B 0.019(6) 0.024(6) 0.038(8) 0.004(6) -0.003(6) 0.001(5)
C11A 0.032(6) 0.023(6) 0.022(6) 0.001(5) -0.004(5) 0.008(5)
C12A 0.045(8) 0.016(5) 0.025(5) 0.004(4) 0.002(5) -0.004(6)
C13A 0.034(6) 0.023(6) 0.029(6) -0.003(5) 0.000(5) 0.001(5)
C14A 0.030(8) 0.058(10) 0.012(6) 0.000 -0.014(6) 0.000
C15A 0.044(10) 0.043(10) 0.028(8) 0.010(7) -0.014(7) 0.011(8)

loop_
_atom_type_symbol
_atom_type_description
_atom_type_scat_dispersion_real
_atom_type_scat_dispersion_imag
_atom_type_scat_source
C C 0.0033 0.0016 'International Tables Vol C Tables 4.2.6.8 and 6.1.1.4'
H H 0.0000 0.0000 'International Tables Vol C Tables 4.2.6.8 and 6.1.1.4'
Cl Cl 0.1484 0.1585 'International Tables Vol C Tables 4.2.6.8 and 6.1.1.4'
N N 0.0061 0.0033 'International Tables Vol C Tables 4.2.6.8 and 6.1.1.4'
P P 0.1023 0.0942 'International Tables Vol C Tables 4.2.6.8 and 6.1.1.4'
W W -0.8490 6.8722 'International Tables Vol C Tables 4.2.6.8 and 6.1.1.4'

loop_
_exptl_crystal_face_index_h
_exptl_crystal_face_index_k
_exptl_crystal_face_index_l
_exptl_crystal_face_perp_dist
0.00 0.00 1.00 0.162
0.00 0.00 -1.00 0.1620
1.00 -1.00 0.00 0.159
-1.00 1.00 0.00 0.159
1.00 1.00 0.00 0.182
-1.00 -1.00 0.00 0.182
-1.00 -1.00 -1.00 0.197
1.00 -1.00 -2.00 0.196

loop_
_geom_angle_atom_site_label_1
_geom_angle_atom_site_label_2
_geom_angle_atom_site_label_3
_geom_angle
_geom_angle_site_symmetry_1
_geom_angle_site_symmetry_3
Cl W P2B 85.06(16) . .
P1 W Cl 85.12(4) 8_575 .
P1 W Cl 85.12(4) . .
P1 W P1 166.90(9) . 8_575
P1 W P2B 93.92(5) . .
P1 W P2B 93.92(5) 8_575 .
P1 W P2A 93.08(5) . .
P1 W P2A 93.08(5) 8_575 .
N W Cl 174.7(3) . .
N W P1 94.46(5) . 8_575
N W P1 94.46(5) . .
N W P2B 100.2(3) . .
N W P2A 108.9(3) . .
P2A W Cl 76.34(17) . .
C11B P1 W 116.8(6) . .
C11B P1 C12B 103.3(8) . .
C11B P1 C13B 106.1(10) . .
C12B P1 W 116.7(5) . .
C13B P1 W 113.8(6) . .
C13B P1 C12B 98.0(8) . .
C11A P1 W 113.1(5) . .
C12A P1 W 121.8(5) . .
C12A P1 C11A 106.7(8) . .
C12A P1 C13A 100.9(8) . .
C13A P1 W 115.3(5) . .
C13A P1 C11A 95.2(7) . .
C14B P2B W 117.6(8) . .
C15B P2B W 118.2(5) 8_575 .
C15B P2B W 118.2(5) . .
C15B P2B C14B 99.3(7) 8_575 .
C15B P2B C14B 99.3(7) . .
C15B P2B C15B 100.7(10) 8_575 .
C1 N W 171.9(7) . .
N C1 C6 120.9(8) . .
C2 C1 N 121.0(9) . .
C2 C1 C6 118.1(8) . .
C1 C2 C3 121.1(9) . .
C1 C2 C7 122.1(8) . .
C3 C2 C7 116.8(9) . .
C4 C3 C2 120.4(10) . .
C3 C4 C5 120.7(9) . .
C6 C5 C4 118.3(10) . .
C1 C6 C9 121.1(8) . .
C5 C6 C1 121.3(10) . .
C5 C6 C9 117.6(10) . .
C8 C7 C2 112.4(6) 8_575 .
C8 C7 C2 112.4(6) . .
C8 C7 C8 111.1(10) . 8_575
C10 C9 C6 110.6(6) 8_575 .
C10 C9 C6 110.6(6) . .
C10 C9 C10 110.3(9) 8_575 .
C14A P2A W 117.3(6) . .
C14A P2A C15A 101.2(8) . .
C14A P2A C15A 101.2(8) . 8_575
C15A P2A W 117.8(6) . .
C15A P2A W 117.8(6) 8_575 .
C15A P2A C15A 98.2(12) . 8_575

loop_
_geom_bond_atom_site_label_1
_geom_bond_atom_site_label_2
_geom_bond_distance
_geom_bond_site_symmetry_2
W Cl 2.531(2) .
W P1 2.4679(16) .
W P1 2.4679(16) 8_575
W P2B 2.594(6) .
W N 1.775(7) .
W P2A 2.468(6) .
P1 C11B 1.735(17) .
P1 C12B 1.876(15) .
P1 C13B 1.833(17) .
P1 C11A 1.909(16) .
P1 C12A 1.729(15) .
P1 C13A 1.878(16) .
P2B C14B 1.84(2) .
P2B C15B 1.816(15) 8_575
P2B C15B 1.816(15) .
N C1 1.393(11) .
C1 C2 1.371(13) .
C1 C6 1.435(14) .
C2 C3 1.403(13) .
C2 C7 1.542(15) .
C3 C4 1.375(15) .
C4 C5 1.410(14) .
C5 C6 1.393(12) .
C6 C9 1.535(15) .
C7 C8 1.531(11) .
C7 C8 1.532(11) 8_575
C9 C10 1.530(10) 8_575
C9 C10 1.530(10) .
P2A C14A 1.83(2) .
P2A C15A 1.843(17) 8_575
P2A C15A 1.843(17) .
